data_7032201
loop_
_publ_author_name
'Kolay, Siddhartha'
'Kumar, Mukesh'
'Wadawale, Amey'
'Das, Dasarathi'
'Jain, Vimal K.'

_publ_section_title
;
 Cyclopalladation of telluro ether ligands: synthesis, reactivity and
 structural characterization.
;
_journal_issue 42
_journal_name_full 'Dalton transactions (Cambridge, England : 2003)'
_journal_page_first 16056
_journal_page_last 16065
_journal_paper_doi 10.1039/c4dt02200a
_journal_volume 43
_journal_year 2014
_chemical_formula_sum 'C36 H40 O4 Pd2 Te2'
_chemical_formula_weight 1004.68
_chemical_name_systematic
;
 ?
;
_space_group_IT_number 14
_symmetry_cell_setting monoclinic
_symmetry_Int_Tables_number 14
_symmetry_space_group_name_Hall '-P 2yn'
_symmetry_space_group_name_H-M 'P 1 21/n 1'
_atom_sites_solution_hydrogens geom
_atom_sites_solution_primary direct
_atom_sites_solution_secondary difmap
_audit_creation_method SHELXL-97
_cell_angle_alpha 90
_cell_angle_beta 101.904(3)
_cell_angle_gamma 90
_cell_formula_units_Z 4
_cell_length_a 12.2913(3)
_cell_length_b 17.9732(5)
_cell_length_c 16.5408(5)
_cell_measurement_reflns_used 5260
_cell_measurement_temperature 298(2)
_cell_measurement_theta_max 69.3160
_cell_measurement_theta_min 3.6660
_cell_volume 3575.51(18)
_computing_cell_refinement
;
CrysAlisPro, Agilent Technologies,
Version 1.171.36.32 (release 02-08-2013 CrysAlis171 .NET)
(compiled Aug  2 2013,16:46:58)
;
_computing_data_collection
;
CrysAlisPro, Agilent Technologies,
Version 1.171.36.32 (release 02-08-2013 CrysAlis171 .NET)
(compiled Aug  2 2013,16:46:58)
;
_computing_data_reduction
;
CrysAlisPro, Agilent Technologies,
Version 1.171.36.32 (release 02-08-2013 CrysAlis171 .NET)
(compiled Aug  2 2013,16:46:58)
;
_computing_molecular_graphics 'ORTEP-3 for Windows'
_computing_publication_material 'WinGX 1.7.01'
_computing_structure_refinement 'SHELXL-97 (Sheldrick, 1997)'
_computing_structure_solution SIR-92
_diffrn_ambient_temperature 298(2)
_diffrn_measured_fraction_theta_full 0.978
_diffrn_measured_fraction_theta_max 0.978
_diffrn_measurement_device_type 'SuperNova, Single source at offset, Titan'
_diffrn_measurement_method '\w scans'
_diffrn_radiation_monochromator mirror
_diffrn_radiation_source 'SuperNova (Cu) X-ray Source'
_diffrn_radiation_type 'Cu K\a'
_diffrn_radiation_wavelength 1.5418
_diffrn_reflns_av_R_equivalents 0.0633
_diffrn_reflns_av_unetI/netI 0.0805
_diffrn_reflns_limit_h_max 14
_diffrn_reflns_limit_h_min -14
_diffrn_reflns_limit_k_max 20
_diffrn_reflns_limit_k_min -21
_diffrn_reflns_limit_l_max 20
_diffrn_reflns_limit_l_min -13
_diffrn_reflns_number 13183
_diffrn_reflns_theta_full 67.684
_diffrn_reflns_theta_max 69.879
_diffrn_reflns_theta_min 3.675
_exptl_absorpt_coefficient_mu 21.018
_exptl_absorpt_correction_T_max 0.8793
_exptl_absorpt_correction_T_min 0.7423
_exptl_absorpt_correction_type multi-scan
_exptl_absorpt_process_details
;
CrysAlisPro, Agilent Technologies,
Version 1.171.36.32 (release 02-08-2013 CrysAlis171 .NET)
(compiled Aug  2 2013,16:46:58)
Empirical absorption correction using spherical harmonics,
 implemented in SCALE3 ABSPACK scaling algorithm.
;
_exptl_crystal_colour orange
_exptl_crystal_density_diffrn 1.866
_exptl_crystal_density_method 'not measured'
_exptl_crystal_description block
_exptl_crystal_F_000 1936
_exptl_crystal_size_max 0.12
_exptl_crystal_size_mid 0.10
_exptl_crystal_size_min 0.05
_refine_diff_density_max 1.536
_refine_diff_density_min -1.483
_refine_diff_density_rms 0.184
_refine_ls_extinction_method none
_refine_ls_goodness_of_fit_ref 1.066
_refine_ls_hydrogen_treatment constr
_refine_ls_matrix_type full
_refine_ls_number_parameters 405
_refine_ls_number_reflns 6614
_refine_ls_number_restraints 0
_refine_ls_restrained_S_all 1.066
_refine_ls_R_factor_all 0.1110
_refine_ls_R_factor_gt 0.0704
_refine_ls_shift/su_max 0.001
_refine_ls_shift/su_mean 0.000
_refine_ls_structure_factor_coef Fsqd
_refine_ls_weighting_details 'calc w=1/[\s^2^(Fo^2^)+(0.0739P)^2^+32.1938P] where P=(Fo^2^+2Fc^2^)/3'
_refine_ls_weighting_scheme calc
_refine_ls_wR_factor_gt 0.1732
_refine_ls_wR_factor_ref 0.1972
_reflns_number_gt 4494
_reflns_number_total 6614
_reflns_threshold_expression >2sigma(I)
_cod_data_source_file c4dt02200a2.cif
_cod_data_source_block '[Pd2(\m-OAc)2{o-tolTe(C6H2(4,6-Me)2CH2}2](5b)'
_cod_depositor_comments 'Adding full bibliography for 7032199--7032205.cif.'
_cod_original_cell_volume 3575.50(18)
_cod_original_sg_symbol_H-M 'P 21/n'
_cod_database_code 7032201

loop_
_symmetry_equiv_pos_as_xyz
'x, y, z'
'-x+1/2, y+1/2, -z+1/2'
'-x, -y, -z'
'x-1/2, -y-1/2, z-1/2'

loop_
_atom_site_label
_atom_site_type_symbol
_atom_site_fract_x
_atom_site_fract_y
_atom_site_fract_z
_atom_site_U_iso_or_equiv
_atom_site_adp_type
_atom_site_occupancy
_atom_site_symmetry_multiplicity
_atom_site_calc_flag
_atom_site_refinement_flags
O2 O 1.0530(8) 0.2703(7) -0.1998(6) 0.076(3) Uani 1 1 d .
O1 O 1.2330(8) 0.2951(7) -0.1763(6) 0.079(3) Uani 1 1 d .
C17 C 0.9802(9) 0.2764(7) 0.0906(8) 0.048(3) Uani 1 1 d .
O3 O 1.0805(10) 0.1116(6) -0.1328(7) 0.078(3) Uani 1 1 d .
C18 C 1.0021(10) 0.3343(8) 0.0412(9) 0.055(3) Uani 1 1 d .
O4 O 1.2609(9) 0.1312(6) -0.1294(6) 0.074(3) Uani 1 1 d .
C10 C 1.4795(10) 0.3694(7) 0.0479(8) 0.048(3) Uani 1 1 d .
C34 C 1.1205(13) 0.3416(9) -0.2982(8) 0.074(4) Uani 1 1 d .
H34A H 1.1301 0.3084 -0.3416 0.111 Uiso 1 1 calc R
H34B H 1.1748 0.3806 -0.2927 0.111 Uiso 1 1 calc R
H34C H 1.0472 0.3627 -0.3112 0.111 Uiso 1 1 calc R
C26 C 0.8118(11) 0.1528(7) -0.0039(8) 0.051(3) Uani 1 1 d .
C22 C 0.9688(11) 0.2875(8) 0.1731(8) 0.057(3) Uani 1 1 d .
C33 C 1.1350(12) 0.2991(8) -0.2181(8) 0.054(3) Uani 1 1 d .
C35 C 1.1742(16) 0.0933(8) -0.1441(8) 0.063(4) Uani 1 1 d .
C11 C 1.5231(10) 0.4023(7) -0.0136(8) 0.048(3) Uani 1 1 d .
C27 C 0.7751(11) 0.0859(7) -0.0384(8) 0.053(3) Uani 1 1 d .
C2 C 1.2993(11) 0.2067(8) 0.1190(8) 0.054(3) Uani 1 1 d .
C3 C 1.2715(12) 0.1597(9) 0.1795(8) 0.065(4) Uani 1 1 d .
H3 H 1.2653 0.1088 0.1700 0.078 Uiso 1 1 calc R
C7 C 1.3243(13) 0.1771(9) 0.0408(8) 0.067(4) Uani 1 1 d .
H7A H 1.2914 0.1279 0.0324 0.080 Uiso 1 1 calc R
H7B H 1.4042 0.1705 0.0496 0.080 Uiso 1 1 calc R
C12 C 1.6356(12) 0.4188(7) 0.0020(9) 0.062(4) Uani 1 1 d .
H12 H 1.6660 0.4421 -0.0384 0.075 Uiso 1 1 calc R
C6 C 1.2905(11) 0.3133(8) 0.2096(9) 0.059(4) Uani 1 1 d .
C13 C 1.7038(12) 0.4005(9) 0.0779(10) 0.071(4) Uani 1 1 d .
H13 H 1.7794 0.4113 0.0872 0.085 Uiso 1 1 calc R
C1 C 1.3027(11) 0.2817(8) 0.1337(8) 0.054(3) Uani 1 1 d .
C31 C 0.7376(12) 0.2103(8) 0.0036(8) 0.061(4) Uani 1 1 d .
H31 H 0.7642 0.2554 0.0272 0.073 Uiso 1 1 calc R
C14 C 1.6607(12) 0.3669(8) 0.1390(9) 0.062(4) Uani 1 1 d .
H14 H 1.7059 0.3550 0.1896 0.075 Uiso 1 1 calc R
C28 C 0.6589(11) 0.0766(9) -0.0650(9) 0.065(4) Uani 1 1 d .
H28 H 0.6314 0.0315 -0.0884 0.078 Uiso 1 1 calc R
C19 C 1.0140(12) 0.4053(7) 0.0751(10) 0.063(4) Uani 1 1 d .
H19 H 1.0287 0.4449 0.0427 0.076 Uiso 1 1 calc R
C23 C 1.0014(12) 0.3199(8) -0.0498(8) 0.064(4) Uani 1 1 d .
H23A H 1.0521 0.3554 -0.0664 0.076 Uiso 1 1 calc R
H23B H 0.9276 0.3320 -0.0806 0.076 Uiso 1 1 calc R
C21 C 0.9788(13) 0.3602(8) 0.2018(9) 0.066(4) Uani 1 1 d .
H21 H 0.9676 0.3699 0.2547 0.079 Uiso 1 1 calc R
C16 C 1.4526(11) 0.4208(8) -0.0981(8) 0.063(4) Uani 1 1 d .
H16A H 1.4252 0.3756 -0.1260 0.094 Uiso 1 1 calc R
H16B H 1.4970 0.4471 -0.1301 0.094 Uiso 1 1 calc R
H16C H 1.3910 0.4515 -0.0914 0.094 Uiso 1 1 calc R
C15 C 1.5483(12) 0.3515(7) 0.1230(8) 0.058(3) Uani 1 1 d .
H15 H 1.5179 0.3284 0.1635 0.069 Uiso 1 1 calc R
C29 C 0.5858(11) 0.1326(10) -0.0571(9) 0.067(4) Uani 1 1 d .
H29 H 0.5098 0.1249 -0.0742 0.080 Uiso 1 1 calc R
C9 C 1.3017(12) 0.3950(9) 0.2261(9) 0.074(4) Uani 1 1 d .
H9A H 1.2531 0.4095 0.2619 0.111 Uiso 1 1 calc R
H9B H 1.2821 0.4217 0.1749 0.111 Uiso 1 1 calc R
H9C H 1.3772 0.4063 0.2521 0.111 Uiso 1 1 calc R
C5 C 1.2628(12) 0.2636(10) 0.2657(9) 0.069(4) Uani 1 1 d .
H5 H 1.2498 0.2823 0.3153 0.082 Uiso 1 1 calc R
C4 C 1.2532(12) 0.1883(10) 0.2529(9) 0.066(4) Uani 1 1 d .
C30 C 0.6244(12) 0.1998(9) -0.0241(8) 0.065(4) Uani 1 1 d .
H30 H 0.5749 0.2381 -0.0204 0.078 Uiso 1 1 calc R
C25 C 0.9431(14) 0.2263(8) 0.2272(9) 0.075(4) Uani 1 1 d .
H25A H 0.9445 0.2454 0.2816 0.112 Uiso 1 1 calc R
H25B H 0.9976 0.1876 0.2302 0.112 Uiso 1 1 calc R
H25C H 0.8706 0.2066 0.2046 0.112 Uiso 1 1 calc R
C32 C 0.8533(12) 0.0247(7) -0.0478(9) 0.067(4) Uani 1 1 d .
H32A H 0.9115 0.0439 -0.0727 0.100 Uiso 1 1 calc R
H32B H 0.8138 -0.0137 -0.0823 0.100 Uiso 1 1 calc R
H32C H 0.8851 0.0044 0.0055 0.100 Uiso 1 1 calc R
C20 C 1.0045(12) 0.4187(8) 0.1553(10) 0.068(4) Uani 1 1 d .
C8 C 1.2190(14) 0.1381(10) 0.3167(9) 0.081(5) Uani 1 1 d .
H8A H 1.2813 0.1083 0.3426 0.121 Uiso 1 1 calc R
H8B H 1.1594 0.1063 0.2903 0.121 Uiso 1 1 calc R
H8C H 1.1946 0.1679 0.3578 0.121 Uiso 1 1 calc R
C24 C 1.0138(17) 0.4973(9) 0.1894(12) 0.102(6) Uani 1 1 d .
H24A H 1.0457 0.5290 0.1537 0.152 Uiso 1 1 calc R
H24B H 1.0604 0.4974 0.2436 0.152 Uiso 1 1 calc R
H24C H 0.9412 0.5153 0.1923 0.152 Uiso 1 1 calc R
C36 C 1.1829(19) 0.0161(9) -0.1799(11) 0.111(7) Uani 1 1 d .
H36A H 1.2484 -0.0082 -0.1499 0.167 Uiso 1 1 calc R
H36B H 1.1871 0.0203 -0.2370 0.167 Uiso 1 1 calc R
H36C H 1.1185 -0.0125 -0.1753 0.167 Uiso 1 1 calc R
Te2 Te 0.98747(7) 0.16985(5) 0.03924(5) 0.0484(2) Uani 1 1 d .
Te1 Te 1.30699(7) 0.34499(5) 0.02629(5) 0.0507(3) Uani 1 1 d .
Pd1 Pd 1.27744(8) 0.23244(6) -0.06418(6) 0.0494(3) Uani 1 1 d .
Pd2 Pd 1.04044(8) 0.21924(6) -0.08809(6) 0.0528(3) Uani 1 1 d .

loop_
_atom_site_aniso_label
_atom_site_aniso_U_11
_atom_site_aniso_U_22
_atom_site_aniso_U_33
_atom_site_aniso_U_23
_atom_site_aniso_U_13
_atom_site_aniso_U_12
O2 0.059(6) 0.115(9) 0.054(6) 0.008(6) 0.011(5) -0.012(6)
O1 0.065(7) 0.127(10) 0.047(6) 0.009(6) 0.018(5) -0.016(6)
C17 0.036(6) 0.051(7) 0.061(8) -0.005(6) 0.017(6) -0.011(6)
O3 0.093(8) 0.069(7) 0.078(7) -0.018(6) 0.034(6) -0.008(6)
C18 0.038(7) 0.059(8) 0.071(9) 0.017(7) 0.020(6) 0.011(6)
O4 0.070(7) 0.088(8) 0.069(7) -0.021(6) 0.022(5) 0.008(6)
C10 0.051(7) 0.045(7) 0.048(7) 0.001(6) 0.007(6) -0.003(6)
C34 0.085(11) 0.084(11) 0.046(8) 0.014(7) -0.001(8) -0.007(9)
C26 0.060(8) 0.056(8) 0.043(7) 0.010(6) 0.024(6) 0.000(7)
C22 0.044(7) 0.079(10) 0.044(8) 0.002(7) 0.000(6) -0.003(7)
C33 0.060(9) 0.059(8) 0.039(7) -0.008(6) 0.002(6) -0.003(7)
C35 0.104(13) 0.049(8) 0.037(7) 0.001(6) 0.019(8) 0.012(9)
C11 0.056(8) 0.038(6) 0.049(7) -0.012(5) 0.008(6) 0.002(6)
C27 0.059(8) 0.046(7) 0.056(8) -0.003(6) 0.017(6) -0.004(6)
C2 0.051(8) 0.070(9) 0.042(7) -0.005(6) 0.010(6) 0.005(7)
C3 0.069(9) 0.078(10) 0.045(8) 0.001(7) 0.006(7) -0.008(8)
C7 0.072(10) 0.086(11) 0.044(8) -0.020(7) 0.019(7) -0.004(8)
C12 0.073(10) 0.050(8) 0.071(10) -0.012(7) 0.031(8) -0.012(7)
C6 0.057(8) 0.069(9) 0.055(8) -0.013(7) 0.018(7) 0.002(7)
C13 0.054(8) 0.075(10) 0.084(12) -0.024(9) 0.019(8) -0.006(8)
C1 0.052(8) 0.073(9) 0.038(7) -0.008(6) 0.009(6) 0.005(7)
C31 0.075(10) 0.063(9) 0.047(8) -0.010(6) 0.018(7) 0.005(8)
C14 0.056(8) 0.069(9) 0.060(9) -0.006(7) 0.008(7) 0.009(7)
C28 0.049(8) 0.070(10) 0.070(10) -0.004(8) 0.000(7) -0.004(7)
C19 0.065(9) 0.043(7) 0.081(11) 0.011(7) 0.012(8) 0.005(7)
C23 0.076(10) 0.077(10) 0.043(8) 0.013(7) 0.024(7) 0.014(8)
C21 0.077(10) 0.068(9) 0.051(8) -0.004(7) 0.009(7) 0.001(8)
C16 0.066(9) 0.068(9) 0.054(8) 0.009(7) 0.013(7) 0.001(7)
C15 0.066(9) 0.054(8) 0.057(8) -0.003(6) 0.020(7) 0.006(7)
C29 0.037(7) 0.102(12) 0.056(9) 0.005(8) -0.004(6) 0.000(8)
C9 0.069(10) 0.087(11) 0.063(10) -0.018(8) 0.005(8) 0.011(9)
C5 0.056(9) 0.105(13) 0.045(8) 0.011(8) 0.012(7) -0.002(9)
C4 0.056(8) 0.097(12) 0.046(8) 0.012(8) 0.011(6) -0.007(9)
C30 0.054(9) 0.087(11) 0.054(9) -0.005(8) 0.011(7) 0.005(8)
C25 0.094(12) 0.069(10) 0.068(10) 0.006(8) 0.034(9) -0.015(9)
C32 0.069(9) 0.046(7) 0.082(10) -0.011(7) 0.004(8) -0.002(7)
C20 0.052(8) 0.063(9) 0.079(11) -0.005(8) -0.008(8) 0.004(7)
C8 0.082(11) 0.103(13) 0.059(10) 0.028(9) 0.019(8) -0.005(10)
C24 0.124(16) 0.068(11) 0.104(15) -0.029(10) 0.004(12) -0.005(11)
C36 0.19(2) 0.068(11) 0.081(13) -0.019(9) 0.036(13) 0.007(13)
Te2 0.0479(5) 0.0489(5) 0.0505(5) 0.0022(4) 0.0148(4) -0.0001(4)
Te1 0.0489(5) 0.0577(5) 0.0454(5) 0.0022(4) 0.0095(4) 0.0018(4)
Pd1 0.0454(5) 0.0672(7) 0.0359(5) -0.0043(4) 0.0093(4) -0.0019(5)
Pd2 0.0475(6) 0.0676(7) 0.0468(6) -0.0016(5) 0.0177(4) -0.0084(5)

loop_
_atom_type_symbol
_atom_type_description
_atom_type_scat_dispersion_real
_atom_type_scat_dispersion_imag
_atom_type_scat_source
C C 0.0033 0.0016 'International Tables Vol C Tables 4.2.6.8 and 6.1.1.4'
H H 0.0000 0.0000 'International Tables Vol C Tables 4.2.6.8 and 6.1.1.4'
O O 0.0106 0.0060 'International Tables Vol C Tables 4.2.6.8 and 6.1.1.4'
Pd Pd -0.9988 1.0072 'International Tables Vol C Tables 4.2.6.8 and 6.1.1.4'
Te Te -0.5308 1.6751 'International Tables Vol C Tables 4.2.6.8 and 6.1.1.4'

loop_
_geom_angle_atom_site_label_1
_geom_angle_atom_site_label_2
_geom_angle_atom_site_label_3
_geom_angle
C33 O2 Pd2 128.0(9)
C33 O1 Pd1 123.3(9)
C18 C17 C22 122.2(13)
C18 C17 Te2 114.7(10)
C22 C17 Te2 122.6(10)
C35 O3 Pd2 124.7(10)
C17 C18 C19 118.1(13)
C17 C18 C23 119.5(13)
C19 C18 C23 122.2(12)
C35 O4 Pd1 124.2(9)
C11 C10 C15 120.2(12)
C11 C10 Te1 119.4(9)
C15 C10 Te1 120.4(10)
C33 C34 H34A 109.5
C33 C34 H34B 109.5
H34A C34 H34B 109.5
C33 C34 H34C 109.5
H34A C34 H34C 109.5
H34B C34 H34C 109.5
C27 C26 C31 121.4(13)
C27 C26 Te2 119.1(10)
C31 C26 Te2 119.5(10)
C21 C22 C17 116.4(13)
C21 C22 C25 120.2(13)
C17 C22 C25 123.3(13)
O2 C33 O1 125.6(13)
O2 C33 C34 118.5(13)
O1 C33 C34 116.0(13)
O4 C35 O3 127.2(13)
O4 C35 C36 116.7(16)
O3 C35 C36 116.0(17)
C10 C11 C12 118.6(12)
C10 C11 C16 122.6(12)
C12 C11 C16 118.8(12)
C26 C27 C28 117.3(13)
C26 C27 C32 121.9(12)
C28 C27 C32 120.8(12)
C1 C2 C3 117.9(12)
C1 C2 C7 120.2(13)
C3 C2 C7 121.9(13)
C4 C3 C2 120.8(15)
C4 C3 H3 119.6
C2 C3 H3 119.6
C2 C7 Pd1 120.5(11)
C2 C7 H7A 107.2
Pd1 C7 H7A 107.2
C2 C7 H7B 107.2
Pd1 C7 H7B 107.2
H7A C7 H7B 106.8
C11 C12 C13 120.5(13)
C11 C12 H12 119.7
C13 C12 H12 119.7
C5 C6 C1 115.0(14)
C5 C6 C9 122.7(14)
C1 C6 C9 122.3(14)
C14 C13 C12 120.9(14)
C14 C13 H13 119.6
C12 C13 H13 119.6
C2 C1 C6 123.3(13)
C2 C1 Te1 112.6(9)
C6 C1 Te1 123.6(11)
C30 C31 C26 119.9(14)
C30 C31 H31 120.1
C26 C31 H31 120.1
C13 C14 C15 118.0(14)
C13 C14 H14 121.0
C15 C14 H14 121.0
C29 C28 C27 121.4(14)
C29 C28 H28 119.3
C27 C28 H28 119.3
C20 C19 C18 121.7(14)
C20 C19 H19 119.1
C18 C19 H19 119.1
C18 C23 Pd2 120.8(9)
C18 C23 H23A 107.1
Pd2 C23 H23A 107.1
C18 C23 H23B 107.1
Pd2 C23 H23B 107.1
H23A C23 H23B 106.8
C20 C21 C22 122.8(14)
C20 C21 H21 118.6
C22 C21 H21 118.6
C11 C16 H16A 109.5
C11 C16 H16B 109.5
H16A C16 H16B 109.5
C11 C16 H16C 109.5
H16A C16 H16C 109.5
H16B C16 H16C 109.5
C14 C15 C10 121.7(13)
C14 C15 H15 119.1
C10 C15 H15 119.1
C30 C29 C28 120.4(13)
C30 C29 H29 119.8
C28 C29 H29 119.8
C6 C9 H9A 109.5
C6 C9 H9B 109.5
H9A C9 H9B 109.5
C6 C9 H9C 109.5
H9A C9 H9C 109.5
H9B C9 H9C 109.5
C4 C5 C6 124.1(14)
C4 C5 H5 118.0
C6 C5 H5 118.0
C5 C4 C3 118.7(14)
C5 C4 C8 120.5(14)
C3 C4 C8 120.8(16)
C29 C30 C31 119.6(14)
C29 C30 H30 120.2
C31 C30 H30 120.2
C22 C25 H25A 109.5
C22 C25 H25B 109.5
H25A C25 H25B 109.5
C22 C25 H25C 109.5
H25A C25 H25C 109.5
H25B C25 H25C 109.5
C27 C32 H32A 109.5
C27 C32 H32B 109.5
H32A C32 H32B 109.5
C27 C32 H32C 109.5
H32A C32 H32C 109.5
H32B C32 H32C 109.5
C21 C20 C19 118.7(14)
C21 C20 C24 120.7(16)
C19 C20 C24 120.4(15)
C4 C8 H8A 109.5
C4 C8 H8B 109.5
H8A C8 H8B 109.5
C4 C8 H8C 109.5
H8A C8 H8C 109.5
H8B C8 H8C 109.5
C20 C24 H24A 109.5
C20 C24 H24B 109.5
H24A C24 H24B 109.5
C20 C24 H24C 109.5
H24A C24 H24C 109.5
H24B C24 H24C 109.5
C35 C36 H36A 109.5
C35 C36 H36B 109.5
H36A C36 H36B 109.5
C35 C36 H36C 109.5
H36A C36 H36C 109.5
H36B C36 H36C 109.5
C17 Te2 C26 98.1(5)
C17 Te2 Pd2 93.3(3)
C26 Te2 Pd2 100.9(3)
C1 Te1 C10 99.6(5)
C1 Te1 Pd1 92.4(4)
C10 Te1 Pd1 106.6(3)
C7 Pd1 O4 89.7(5)
C7 Pd1 O1 177.6(5)
O4 Pd1 O1 91.7(4)
C7 Pd1 Te1 84.4(4)
O4 Pd1 Te1 173.9(3)
O1 Pd1 Te1 94.2(3)
C7 Pd1 Pd2 100.5(4)
O4 Pd1 Pd2 82.5(3)
O1 Pd1 Pd2 81.6(3)
Te1 Pd1 Pd2 99.65(4)
C23 Pd2 O2 87.1(5)
C23 Pd2 O3 178.4(5)
O2 Pd2 O3 91.5(4)
C23 Pd2 Te2 86.2(4)
O2 Pd2 Te2 168.5(3)
O3 Pd2 Te2 95.1(3)
C23 Pd2 Pd1 100.6(4)
O2 Pd2 Pd1 80.1(3)
O3 Pd2 Pd1 79.9(3)
Te2 Pd2 Pd1 110.36(5)

loop_
_geom_bond_atom_site_label_1
_geom_bond_atom_site_label_2
_geom_bond_distance
O2 C33 1.225(16)
O2 Pd2 2.097(10)
O1 C33 1.261(15)
O1 Pd1 2.142(10)
C17 C18 1.383(17)
C17 C22 1.414(17)
C17 Te2 2.104(12)
O3 C35 1.248(18)
O3 Pd2 2.164(10)
C18 C19 1.389(19)
C18 C23 1.527(18)
O4 C35 1.246(18)
O4 Pd1 2.103(11)
C10 C11 1.378(17)
C10 C15 1.388(17)
C10 Te1 2.122(12)
C34 C33 1.507(18)
C34 H34A 0.9600
C34 H34B 0.9600
C34 H34C 0.9600
C26 C27 1.368(17)
C26 C31 1.401(18)
C26 Te2 2.152(13)
C22 C21 1.39(2)
C22 C25 1.493(19)
C35 C36 1.52(2)
C11 C12 1.386(18)
C11 C16 1.521(17)
C27 C28 1.414(18)
C27 C32 1.490(18)
C2 C1 1.368(19)
C2 C3 1.405(19)
C2 C7 1.489(17)
C3 C4 1.38(2)
C3 H3 0.9300
C7 Pd1 1.980(15)
C7 H7A 0.9700
C7 H7B 0.9700
C12 C13 1.40(2)
C12 H12 0.9300
C6 C5 1.38(2)
C6 C1 1.413(17)
C6 C9 1.50(2)
C13 C14 1.37(2)
C13 H13 0.9300
C1 Te1 2.120(13)
C31 C30 1.385(19)
C31 H31 0.9300
C14 C15 1.380(18)
C14 H14 0.9300
C28 C29 1.37(2)
C28 H28 0.9300
C19 C20 1.38(2)
C19 H19 0.9300
C23 Pd2 2.007(14)
C23 H23A 0.9700
C23 H23B 0.9700
C21 C20 1.38(2)
C21 H21 0.9300
C16 H16A 0.9600
C16 H16B 0.9600
C16 H16C 0.9600
C15 H15 0.9300
C29 C30 1.37(2)
C29 H29 0.9300
C9 H9A 0.9600
C9 H9B 0.9600
C9 H9C 0.9600
C5 C4 1.37(2)
C5 H5 0.9300
C4 C8 1.513(19)
C30 H30 0.9300
C25 H25A 0.9600
C25 H25B 0.9600
C25 H25C 0.9600
C32 H32A 0.9600
C32 H32B 0.9600
C32 H32C 0.9600
C20 C24 1.52(2)
C8 H8A 0.9600
C8 H8B 0.9600
C8 H8C 0.9600
C24 H24A 0.9600
C24 H24B 0.9600
C24 H24C 0.9600
C36 H36A 0.9600
C36 H36B 0.9600
C36 H36C 0.9600
Te2 Pd2 2.4926(13)
Te1 Pd1 2.4979(13)
Pd1 Pd2 2.8677(14)

loop_
_geom_torsion_atom_site_label_1
_geom_torsion_atom_site_label_2
_geom_torsion_atom_site_label_3
_geom_torsion_atom_site_label_4
_geom_torsion
C22 C17 C18 C19 0.6(19)
Te2 C17 C18 C19 -171.3(9)
C22 C17 C18 C23 -173.7(11)
Te2 C17 C18 C23 14.4(15)
C18 C17 C22 C21 1.1(19)
Te2 C17 C22 C21 172.4(10)
C18 C17 C22 C25 178.8(13)
Te2 C17 C22 C25 -9.9(18)
Pd2 O2 C33 O1 10(2)
Pd2 O2 C33 C34 -171.9(10)
Pd1 O1 C33 O2 2(2)
Pd1 O1 C33 C34 -176.1(10)
Pd1 O4 C35 O3 9(2)
Pd1 O4 C35 C36 -170.6(10)
Pd2 O3 C35 O4 3(2)
Pd2 O3 C35 C36 -177.1(10)
C15 C10 C11 C12 -1.8(18)
Te1 C10 C11 C12 179.2(9)
C15 C10 C11 C16 177.8(12)
Te1 C10 C11 C16 -1.2(16)
C31 C26 C27 C28 -0.9(19)
Te2 C26 C27 C28 179.2(9)
C31 C26 C27 C32 179.2(12)
Te2 C26 C27 C32 -0.7(17)
C1 C2 C3 C4 -3(2)
C7 C2 C3 C4 177.3(13)
C1 C2 C7 Pd1 -36.2(18)
C3 C2 C7 Pd1 143.6(12)
C10 C11 C12 C13 1.6(19)
C16 C11 C12 C13 -178.0(12)
C11 C12 C13 C14 -1(2)
C3 C2 C1 C6 7(2)
C7 C2 C1 C6 -173.7(13)
C3 C2 C1 Te1 -166.1(10)
C7 C2 C1 Te1 13.7(16)
C5 C6 C1 C2 -7(2)
C9 C6 C1 C2 176.0(13)
C5 C6 C1 Te1 165.1(10)
C9 C6 C1 Te1 -12.3(19)
C27 C26 C31 C30 0(2)
Te2 C26 C31 C30 179.9(10)
C12 C13 C14 C15 0(2)
C26 C27 C28 C29 0(2)
C32 C27 C28 C29 -179.7(14)
C17 C18 C19 C20 0(2)
C23 C18 C19 C20 174.1(13)
C17 C18 C23 Pd2 -28.8(17)
C19 C18 C23 Pd2 157.2(11)
C17 C22 C21 C20 -4(2)
C25 C22 C21 C20 178.7(14)
C13 C14 C15 C10 0(2)
C11 C10 C15 C14 1(2)
Te1 C10 C15 C14 -179.7(10)
C27 C28 C29 C30 1(2)
C1 C6 C5 C4 4(2)
C9 C6 C5 C4 -179.1(14)
C6 C5 C4 C3 0(2)
C6 C5 C4 C8 -178.1(14)
C2 C3 C4 C5 0(2)
C2 C3 C4 C8 177.7(13)
C28 C29 C30 C31 -2(2)
C26 C31 C30 C29 1(2)
C22 C21 C20 C19 4(2)
C22 C21 C20 C24 179.6(14)
C18 C19 C20 C21 -2(2)
C18 C19 C20 C24 -177.8(14)
C18 C17 Te2 C26 -100.0(10)
C22 C17 Te2 C26 88.1(10)
C18 C17 Te2 Pd2 1.5(9)
C22 C17 Te2 Pd2 -170.4(10)
C27 C26 Te2 C17 -175.7(10)
C31 C26 Te2 C17 4.4(10)
C27 C26 Te2 Pd2 89.3(10)
C31 C26 Te2 Pd2 -90.5(10)
C2 C1 Te1 C10 -100.2(10)
C6 C1 Te1 C10 87.2(11)
C2 C1 Te1 Pd1 7.0(10)
C6 C1 Te1 Pd1 -165.5(11)
C11 C10 Te1 C1 171.2(10)
C15 C10 Te1 C1 -7.8(11)
C11 C10 Te1 Pd1 75.8(10)
C15 C10 Te1 Pd1 -103.2(10)
C2 C7 Pd1 O4 -149.5(12)
C2 C7 Pd1 O1 84(12)
C2 C7 Pd1 Te1 31.6(11)
C2 C7 Pd1 Pd2 -67.2(12)
C35 O4 Pd1 C7 88.8(12)
C35 O4 Pd1 O1 -93.1(12)
C35 O4 Pd1 Te1 100(3)
C35 O4 Pd1 Pd2 -11.9(11)
C33 O1 Pd1 C7 -159(12)
C33 O1 Pd1 O4 74.1(12)
C33 O1 Pd1 Te1 -107.2(11)
C33 O1 Pd1 Pd2 -8.1(11)
C1 Te1 Pd1 C7 -17.7(5)
C10 Te1 Pd1 C7 83.0(6)
C1 Te1 Pd1 O4 -29(3)
C10 Te1 Pd1 O4 72(3)
C1 Te1 Pd1 O1 164.2(4)
C10 Te1 Pd1 O1 -95.1(4)
C1 Te1 Pd1 Pd2 82.1(3)
C10 Te1 Pd1 Pd2 -177.2(3)
C18 C23 Pd2 O2 -166.5(11)
C18 C23 Pd2 O3 165(18)
C18 C23 Pd2 Te2 22.9(11)
C18 C23 Pd2 Pd1 -87.1(11)
C33 O2 Pd2 C23 89.4(13)
C33 O2 Pd2 O3 -91.4(13)
C33 O2 Pd2 Te2 143.7(12)
C33 O2 Pd2 Pd1 -11.9(12)
C35 O3 Pd2 C23 100(19)
C35 O3 Pd2 O2 70.9(12)
C35 O3 Pd2 Te2 -118.6(11)
C35 O3 Pd2 Pd1 -8.8(11)
C17 Te2 Pd2 C23 -11.4(5)
C26 Te2 Pd2 C23 87.5(6)
C17 Te2 Pd2 O2 -65.8(16)
C26 Te2 Pd2 O2 33.1(16)
C17 Te2 Pd2 O3 169.6(4)
C26 Te2 Pd2 O3 -91.5(5)
C17 Te2 Pd2 Pd1 88.5(3)
C26 Te2 Pd2 Pd1 -172.6(4)
C7 Pd1 Pd2 C23 101.2(6)
O4 Pd1 Pd2 C23 -170.5(5)
O1 Pd1 Pd2 C23 -77.6(5)
Te1 Pd1 Pd2 C23 15.2(4)
C7 Pd1 Pd2 O2 -173.7(5)
O4 Pd1 Pd2 O2 -85.4(5)
O1 Pd1 Pd2 O2 7.5(5)
Te1 Pd1 Pd2 O2 100.3(3)
C7 Pd1 Pd2 O3 -80.3(5)
O4 Pd1 Pd2 O3 8.0(4)
O1 Pd1 Pd2 O3 100.9(4)
Te1 Pd1 Pd2 O3 -166.3(3)
C7 Pd1 Pd2 Te2 11.4(4)
O4 Pd1 Pd2 Te2 99.7(3)
O1 Pd1 Pd2 Te2 -167.4(3)
Te1 Pd1 Pd2 Te2 -74.62(5)
